data_8102898
loop_
_publ_author_name
'K. Sugiyama'
'R. Simura'
'B. Wedel'

_publ_section_title
;
Crystal structure of disamarium undecaoxotetratellurate(IV), Sm~2~Te~4~O~11~
;
_journal_issue 2
_journal_name_full 'Zeitschrift f\"ur Kristallographie - New Crystal Structures'
_journal_page_first 131
_journal_page_last 132
_journal_volume 220
_journal_year 2005
_chemical_formula_sum 'O11 Sm2 Te4'
_chemical_formula_weight 987.10
_chemical_name_systematic
;
disamarium undecaoxotetratellurate
;
_space_group_IT_number 15
_symmetry_cell_setting monoclinic
_symmetry_space_group_name_Hall '-C 2yc'
_symmetry_space_group_name_H-M 'C 1 2/c 1'
_atom_sites_solution_hydrogens geom
_atom_sites_solution_primary direct
_atom_sites_solution_secondary difmap
_audit_creation_method SHELXL-97
_cell_angle_alpha 90.00
_cell_angle_beta 106.040(6)
_cell_angle_gamma 90.00
_cell_formula_units_Z 4
_cell_length_a 12.5691(11)
_cell_length_b 5.1790(7)
_cell_length_c 16.2106(15)
_cell_measurement_reflns_used 2828
_cell_measurement_temperature 298(2)
_cell_measurement_theta_max 30.45
_cell_measurement_theta_min 2.61
_cell_volume 1014.15(19)
_computing_cell_refinement 'RAPID AUTO'
_computing_data_collection 'RAPID AUTO'
_computing_data_reduction 'RAPID AUTO'
_computing_molecular_graphics ATOMS
_computing_structure_refinement SHELXL-97
_diffrn_ambient_temperature 298(2)
_diffrn_measured_fraction_theta_full 0.994
_diffrn_measured_fraction_theta_max 0.994
_diffrn_measurement_device_type 'Rigaku R-AXIS RAPID IP'
_diffrn_measurement_method omega/phi
_diffrn_radiation_monochromator graphite
_diffrn_radiation_source 'fine-focus sealed tube'
_diffrn_radiation_type MoK\a
_diffrn_radiation_wavelength 0.71069
_diffrn_reflns_av_R_equivalents 0.0647
_diffrn_reflns_av_sigmaI/netI 0.0449
_diffrn_reflns_limit_h_max 16
_diffrn_reflns_limit_h_min -17
_diffrn_reflns_limit_k_max 7
_diffrn_reflns_limit_k_min -7
_diffrn_reflns_limit_l_max 23
_diffrn_reflns_limit_l_min -23
_diffrn_reflns_number 5590
_diffrn_reflns_theta_full 30.45
_diffrn_reflns_theta_max 30.45
_diffrn_reflns_theta_min 2.61
_exptl_absorpt_coefficient_mu 22.796
_exptl_absorpt_correction_T_max 0.387
_exptl_absorpt_correction_T_min 0.282
_exptl_absorpt_correction_type empirical
_exptl_absorpt_process_details ABSCOR
_exptl_crystal_colour 'pale yellow'
_exptl_crystal_density_diffrn 6.465
_exptl_crystal_density_method 'not measured'
_exptl_crystal_description platy
_exptl_crystal_F_000 1680
_exptl_crystal_size_max 0.07
_exptl_crystal_size_mid 0.05
_exptl_crystal_size_min 0.05
_refine_diff_density_max 2.833
_refine_diff_density_min -2.549
_refine_diff_density_rms 0.590
_refine_ls_extinction_coef 0.00131(6)
_refine_ls_extinction_expression Fc^*^=kFc[1+0.001xFc^2^\l^3^/sin(2\q)]^-1/4^
_refine_ls_extinction_method SHELXL
_refine_ls_goodness_of_fit_ref 1.008
_refine_ls_hydrogen_treatment mixed
_refine_ls_matrix_type full
_refine_ls_number_parameters 79
_refine_ls_number_reflns 1538
_refine_ls_number_restraints 0
_refine_ls_restrained_S_all 1.008
_refine_ls_R_factor_all 0.0579
_refine_ls_R_factor_gt 0.0352
_refine_ls_shift/su_max 0.001
_refine_ls_shift/su_mean 0.000
_refine_ls_structure_factor_coef Fsqd
_refine_ls_weighting_details 'calc w=1/[\s^2^(Fo^2^)+(0.0356P)^2^+0.0000P] where P=(Fo^2^+2Fc^2^)/3'
_refine_ls_weighting_scheme calc
_refine_ls_wR_factor_gt 0.0710
_refine_ls_wR_factor_ref 0.0778
_reflns_number_gt 1117
_reflns_number_total 1538
_reflns_threshold_expression >2sigma(I)
_cod_data_source_file 409823.cff
_cod_data_source_block smte01
_cod_original_sg_symbol_H-M 'C 1 2/c1 '
_cod_database_code 8102898

loop_
_symmetry_equiv_pos_as_xyz
'x, y, z'
'-x, y, -z+1/2'
'x+1/2, y+1/2, z'
'-x+1/2, y+1/2, -z+1/2'
'-x, -y, -z'
'x, -y, z-1/2'
'-x+1/2, -y+1/2, -z'
'x+1/2, -y+1/2, z-1/2'

loop_
_atom_site_label
_atom_site_type_symbol
_atom_site_fract_x
_atom_site_fract_y
_atom_site_fract_z
_atom_site_U_iso_or_equiv
_atom_site_adp_type
_atom_site_occupancy
_atom_site_symmetry_multiplicity
_atom_site_Wyckoff_symbol
_atom_site_calc_flag
_atom_site_refinement_flags
_atom_site_disorder_assembly
_atom_site_disorder_group
Sm Sm 0.11878(3) 0.24586(6) 0.53723(2) 0.00724(12) Uani 1 8 f d . . .
Te1 Te 0.12052(4) 0.22662(11) 0.20161(3) 0.00871(13) Uani 1 8 f d . . .
Te2 Te 0.37091(3) 0.27919(10) 0.12768(2) 0.00696(14) Uani 1 8 f d . . .
O1 O 0.0267(4) 0.0911(9) 0.0995(3) 0.0105(9) Uani 1 8 f d . . .
O2 O 0.2061(4) 0.0410(9) 0.4435(3) 0.0112(10) Uani 1 8 f d . . .
O3 O 0.2502(4) 0.0646(8) 0.1293(3) 0.0107(9) Uani 1 8 f d . . .
O4 O 0.3520(4) 0.0551(9) 0.3290(3) 0.0117(10) Uani 1 8 f d . . .
O5 O 0.4283(4) 0.1185(9) 0.0460(3) 0.0116(10) Uani 1 8 f d . . .
O6 O 0.0000 0.3512(13) 0.2500 0.0149(14) Uani 1 4 e d S . .

loop_
_atom_site_aniso_label
_atom_site_aniso_U_11
_atom_site_aniso_U_22
_atom_site_aniso_U_33
_atom_site_aniso_U_23
_atom_site_aniso_U_13
_atom_site_aniso_U_12
Sm 0.00678(19) 0.00715(17) 0.00810(19) 0.00005(14) 0.00256(13) 0.00002(16)
Te1 0.0084(2) 0.0090(2) 0.0079(2) 0.00093(14) 0.00093(16) -0.00147(16)
Te2 0.0066(2) 0.0073(2) 0.0070(2) -0.00037(14) 0.00198(19) -0.00004(17)
O1 0.007(2) 0.012(2) 0.011(2) -0.0056(17) 0.0007(17) -0.0037(18)
O2 0.013(3) 0.011(2) 0.011(2) -0.0075(17) 0.0051(19) -0.0055(19)
O3 0.010(2) 0.011(2) 0.011(2) -0.0028(17) 0.0028(18) -0.0045(19)
O4 0.018(3) 0.011(2) 0.007(2) 0.0004(17) 0.0043(19) 0.0043(19)
O5 0.009(2) 0.011(2) 0.014(2) -0.0053(18) 0.0018(18) -0.0018(19)
O6 0.016(4) 0.016(3) 0.017(3) 0.000 0.012(3) 0.000

loop_
_atom_type_symbol
_atom_type_description
_atom_type_scat_dispersion_real
_atom_type_scat_dispersion_imag
_atom_type_scat_source
O O 0.0106 0.0060 'International Tables Vol C Tables 4.2.6.8 and 6.1.1.4'
Te Te -0.5308 1.6751 'International Tables Vol C Tables 4.2.6.8 and 6.1.1.4'
Sm Sm -0.1638 3.4418 'International Tables Vol C Tables 4.2.6.8 and 6.1.1.4'

loop_
_geom_angle_atom_site_label_1
_geom_angle_atom_site_label_2
_geom_angle_atom_site_label_3
_geom_angle
_geom_angle_site_symmetry_1
_geom_angle_site_symmetry_3
_geom_angle_publ_flag
O5 Sm O4 96.97(16) 4 . ?
O5 Sm O2 95.09(17) 4 . ?
O4 Sm O2 144.53(16) . . ?
O5 Sm O2 76.83(16) 4 7_556 ?
O4 Sm O2 76.91(16) . 7_556 ?
O2 Sm O2 73.59(16) . 7_556 ?
O5 Sm O1 138.63(16) 4 6_556 ?
O4 Sm O1 84.46(16) . 6_556 ?
O2 Sm O1 107.50(16) . 6_556 ?
O2 Sm O1 142.22(15) 7_556 6_556 ?
O5 Sm O3 154.38(17) 4 6_556 ?
O4 Sm O3 79.62(15) . 6_556 ?
O2 Sm O3 75.25(15) . 6_556 ?
O2 Sm O3 77.67(16) 7_556 6_556 ?
O1 Sm O3 66.71(15) 6_556 6_556 ?
O5 Sm O5 73.19(18) 4 8_456 ?
O4 Sm O5 74.62(16) . 8_456 ?
O2 Sm O5 140.85(15) . 8_456 ?
O2 Sm O5 135.23(15) 7_556 8_456 ?
O1 Sm O5 67.37(15) 6_556 8_456 ?
O3 Sm O5 128.79(15) 6_556 8_456 ?
O5 Sm O1 75.78(15) 4 2 ?
O4 Sm O1 145.75(16) . 2 ?
O2 Sm O1 69.68(15) . 2 ?
O2 Sm O1 131.31(15) 7_556 2 ?
O1 Sm O1 80.19(15) 6_556 2 ?
O3 Sm O1 120.70(14) 6_556 2 ?
O5 Sm O1 71.23(15) 8_456 2 ?
O5 Sm Te1 159.16(12) 4 6_556 ?
O4 Sm Te1 69.33(11) . 6_556 ?
O2 Sm Te1 105.14(11) . 6_556 ?
O2 Sm Te1 113.36(11) 7_556 6_556 ?
O1 Sm Te1 28.91(10) 6_556 6_556 ?
O3 Sm Te1 41.54(11) 6_556 6_556 ?
O5 Sm Te1 87.70(10) 8_456 6_556 ?
O1 Sm Te1 106.34(10) 2 6_556 ?
O5 Sm Te2 100.35(12) 4 4_545 ?
O4 Sm Te2 161.44(11) . 4_545 ?
O2 Sm Te2 27.00(11) . 4_545 ?
O2 Sm Te2 100.57(10) 7_556 4_545 ?
O1 Sm Te2 86.92(11) 6_556 4_545 ?
O3 Sm Te2 81.88(10) 6_556 4_545 ?
O5 Sm Te2 116.85(11) 8_456 4_545 ?
O1 Sm Te2 47.33(10) 2 4_545 ?
Te1 Sm Te2 95.621(16) 6_556 4_545 ?
O5 Sm Te2 98.47(12) 4 8_456 ?
O4 Sm Te2 65.91(13) . 8_456 ?
O2 Sm Te2 144.27(11) . 8_456 ?
O2 Sm Te2 141.77(10) 7_556 8_456 ?
O1 Sm Te2 44.56(11) 6_556 8_456 ?
O3 Sm Te2 103.07(11) 6_556 8_456 ?
O5 Sm Te2 25.76(10) 8_456 8_456 ?
O1 Sm Te2 81.87(11) 2 8_456 ?
Te1 Sm Te2 61.979(14) 6_556 8_456 ?
Te2 Sm Te2 117.495(12) 4_545 8_456 ?
O5 Sm Te1 76.29(12) 4 6_566 ?
O4 Sm Te1 20.95(11) . 6_566 ?
O2 Sm Te1 149.20(11) . 6_566 ?
O2 Sm Te1 75.64(10) 7_556 6_566 ?
O1 Sm Te1 97.72(11) 6_556 6_566 ?
O3 Sm Te1 99.73(10) 6_556 6_566 ?
O5 Sm Te1 65.52(11) 8_456 6_566 ?
O1 Sm Te1 133.54(10) 2 6_566 ?
Te1 Sm Te1 88.405(17) 6_556 6_566 ?
Te2 Sm Te1 175.359(18) 4_545 6_566 ?
Te2 Sm Te1 66.495(13) 8_456 6_566 ?
O4 Te1 O1 103.1(2) 6_565 . ?
O4 Te1 O6 91.5(2) 6_565 . ?
O1 Te1 O6 96.15(16) . . ?
O4 Te1 O3 89.33(19) 6_565 . ?
O1 Te1 O3 77.63(18) . . ?
O6 Te1 O3 173.75(11) . . ?
O4 Te1 O4 103.12(14) 6_565 7_556 ?
O1 Te1 O4 134.60(16) . 7_556 ?
O6 Te1 O4 119.38(9) . 7_556 ?
O3 Te1 O4 66.36(13) . 7_556 ?
O4 Te1 O3 69.11(16) 6_565 4 ?
O1 Te1 O3 168.27(16) . 4 ?
O6 Te1 O3 75.74(12) . 4 ?
O3 Te1 O3 110.32(9) . 4 ?
O4 Te1 O3 57.01(11) 7_556 4 ?
O2 Te2 O5 96.9(2) 4 . ?
O2 Te2 O3 98.9(2) 4 . ?
O5 Te2 O3 102.5(2) . . ?
O2 Te2 O1 74.63(18) 4 3 ?
O5 Te2 O1 72.76(17) . 3 ?
O3 Te2 O1 171.16(16) . 3 ?
O2 Te2 O6 178.69(16) 4 3_545 ?
O5 Te2 O6 84.21(15) . 3_545 ?
O3 Te2 O6 81.44(15) . 3_545 ?
O1 Te2 O6 105.16(11) 3 3_545 ?
O2 Te2 O4 60.32(16) 4 6_565 ?
O5 Te2 O4 146.93(16) . 6_565 ?
O3 Te2 O4 62.04(16) . 6_565 ?
O1 Te2 O4 117.87(12) 3 6_565 ?
O6 Te2 O4 118.91(8) 3_545 6_565 ?
Te1 O1 Sm 112.0(2) . 6 ?
Te1 O1 Sm 139.7(2) . 2 ?
Sm O1 Sm 99.81(15) 6 2 ?
Te1 O1 Te2 112.7(2) . 3_445 ?
Sm O1 Te2 95.25(15) 6 3_445 ?
Sm O1 Te2 87.47(14) 2 3_445 ?
Te1 O1 Te2 77.47(14) . 3_455 ?
Sm O1 Te2 160.73(17) 6 3_455 ?
Sm O1 Te2 65.42(10) 2 3_455 ?
Te2 O1 Te2 96.30(13) 3_445 3_455 ?
Te2 O2 Sm 118.1(2) 4_545 . ?
Te2 O2 Sm 135.5(2) 4_545 7_556 ?
Sm O2 Sm 106.41(16) . 7_556 ?
Te2 O2 Te2 105.29(18) 4_545 6_556 ?
Sm O2 Te2 86.32(12) . 6_556 ?
Sm O2 Te2 78.73(12) 7_556 6_556 ?
Te2 O2 Te1 66.71(12) 4_545 . ?
Sm O2 Te1 119.33(16) . . ?
Sm O2 Te1 90.32(13) 7_556 . ?
Te2 O2 Te1 154.20(14) 6_556 . ?
Te2 O2 Te1 67.16(13) 4_545 4_545 ?
Sm O2 Te1 174.64(17) . 4_545 ?
Sm O2 Te1 68.45(11) 7_556 4_545 ?
Te2 O2 Te1 91.07(10) 6_556 4_545 ?
Te1 O2 Te1 63.14(7) . 4_545 ?
Te2 O2 Te2 117.93(18) 4_545 4 ?
Sm O2 Te2 68.91(11) . 4 ?
Sm O2 Te2 74.97(11) 7_556 4 ?
Te2 O2 Te2 136.35(12) 6_556 4 ?
Te1 O2 Te2 59.97(7) . 4 ?
Te1 O2 Te2 110.29(11) 4_545 4 ?
Te2 O3 Te1 117.2(2) . . ?
Te2 O3 Sm 140.9(2) . 6 ?
Te1 O3 Sm 95.22(16) . 6 ?
Te2 O3 Te1 96.41(16) . 4_545 ?
Te1 O3 Te1 91.44(13) . 4_545 ?
Sm O3 Te1 104.50(14) 6 4_545 ?
Te2 O3 Te2 86.76(14) . 7 ?
Te1 O3 Te2 108.33(14) . 7 ?
Sm O3 Te2 61.25(9) 6 7 ?
Te1 O3 Te2 155.96(14) 4_545 7 ?
Te1 O4 Sm 131.9(2) 6_566 . ?
Te1 O4 Te1 106.85(19) 6_566 7_556 ?
Sm O4 Te1 111.04(17) . 7_556 ?
Te1 O4 Te2 83.86(17) 6_566 6_566 ?
Sm O4 Te2 85.45(14) . 6_566 ?
Te1 O4 Te2 66.02(10) 7_556 6_566 ?
Te1 O4 Te2 89.38(16) 6_566 7_556 ?
Sm O4 Te2 132.76(17) . 7_556 ?
Te1 O4 Te2 66.00(8) 7_556 7_556 ?
Te2 O4 Te2 126.94(14) 6_566 7_556 ?
Te1 O4 Te1 147.2(2) 6_566 6_556 ?
Sm O4 Te1 72.57(11) . 6_556 ?
Te1 O4 Te1 75.12(9) 7_556 6_556 ?
Te2 O4 Te1 124.15(14) 6_566 6_556 ?
Te2 O4 Te1 60.94(8) 7_556 6_556 ?
Te1 O4 Te2 96.25(18) 6_566 8_456 ?
Sm O4 Te2 77.18(13) . 8_456 ?
Te1 O4 Te2 134.86(14) 7_556 8_456 ?
Te2 O4 Te2 156.74(14) 6_566 8_456 ?
Te2 O4 Te2 76.28(10) 7_556 8_456 ?
Te1 O4 Te2 65.09(8) 6_556 8_456 ?
Te2 O5 Sm 133.7(2) . 4_545 ?
Te2 O5 Sm 118.1(2) . 8 ?
Sm O5 Sm 106.81(18) 4_545 8 ?
Te2 O5 Te1 94.02(16) . 3_545 ?
Sm O5 Te1 87.30(13) 4_545 3_545 ?
Sm O5 Te1 74.59(11) 8 3_545 ?
Te2 O5 Te1 130.08(19) . 7 ?
Sm O5 Te1 68.87(11) 4_545 7 ?
Sm O5 Te1 76.83(12) 8 7 ?
Te1 O5 Te1 135.14(13) 3_545 7 ?
Te2 O5 Te2 88.18(16) . 7 ?
Sm O5 Te2 70.68(11) 4_545 7 ?
Sm O5 Te2 129.25(16) 8 7 ?
Te1 O5 Te2 150.82(13) 3_545 7 ?
Te1 O5 Te2 54.43(6) 7 7 ?
Te1 O6 Te1 142.3(4) 2 . ?
Te1 O6 Te2 107.35(11) 2 4 ?
Te1 O6 Te2 99.31(10) . 4 ?
Te1 O6 Te2 99.31(10) 2 3_455 ?
Te1 O6 Te2 107.35(11) . 3_455 ?
Te2 O6 Te2 89.25(17) 4 3_455 ?
Te1 O6 Te2 71.48(15) 2 3_445 ?
Te1 O6 Te2 78.33(16) . 3_445 ?
Te2 O6 Te2 171.82(15) 4 3_445 ?
Te2 O6 Te2 98.93(3) 3_455 3_445 ?
Te1 O6 Te2 78.33(16) 2 4_545 ?
Te1 O6 Te2 71.48(15) . 4_545 ?
Te2 O6 Te2 98.93(3) 4 4_545 ?
Te2 O6 Te2 171.82(15) 3_455 4_545 ?
Te2 O6 Te2 72.90(12) 3_445 4_545 ?

loop_
_geom_bond_atom_site_label_1
_geom_bond_atom_site_label_2
_geom_bond_distance
_geom_bond_site_symmetry_2
_geom_bond_publ_flag
Sm O5 2.335(4) 4 yes
Sm O4 2.337(4) . yes
Sm O2 2.358(5) . yes
Sm O2 2.404(5) 7_556 yes
Sm O1 2.459(5) 6_556 yes
Sm O3 2.486(4) 6_556 yes
Sm O5 2.536(5) 8_456 yes
Sm O1 2.580(4) 2 yes
Sm Te1 3.6133(7) 6_556 ?
Sm Te2 3.6326(7) 4_545 ?
Sm Te2 3.7943(7) 8_456 ?
Sm Te1 3.8122(7) 6_566 ?
Te1 O4 1.831(4) 6_565 yes
Te1 O1 1.883(4) . yes
Te1 O6 1.996(2) . yes
Te1 O3 2.406(5) . yes
Te1 O4 3.193(5) 7_556 ?
Te1 O3 3.279(4) 4 ?
Te2 O2 1.869(4) 4 yes
Te2 O5 1.870(5) . yes
Te2 O3 1.887(5) . yes
Te2 O1 2.673(5) 3 yes
Te2 O6 3.115(5) 3_545 ?
Te2 O4 3.387(5) 6_565 ?
O1 Sm 2.459(5) 6 ?
O1 Sm 2.580(4) 2 ?
O1 Te2 2.673(5) 3_445 ?
O1 Te2 4.152(5) 3_455 ?
O2 Te2 1.869(4) 4_545 ?
O2 Sm 2.404(5) 7_556 ?
O2 Te2 3.540(5) 6_556 ?
O2 Te1 3.971(5) 4_545 ?
O2 Te2 4.034(5) 4 ?
O3 Sm 2.486(4) 6 ?
O3 Te1 3.279(4) 4_545 ?
O3 Te2 4.102(4) 7 ?
O4 Te1 1.831(4) 6_566 ?
O4 Te1 3.193(5) 7_556 ?
O4 Te2 3.387(5) 6_566 ?
O4 Te2 3.533(5) 7_556 ?
O4 Te1 3.543(5) 6_556 ?
O4 Te2 3.553(5) 8_456 ?
O5 Sm 2.335(4) 4_545 ?
O5 Sm 2.536(5) 8 ?
O5 Te1 3.599(5) 3_545 ?
O5 Te1 3.971(5) 7 ?
O5 Te2 4.062(5) 7 ?
O6 Te1 1.996(2) 2 ?
O6 Te2 3.115(5) 4 ?
O6 Te2 3.115(5) 3_455 ?
O6 Te2 3.683(5) 3_445 ?
O6 Te2 3.683(5) 4_545 ?
